data_9017304
loop_
_publ_author_name
'Dal Negro, A.'
'De Pieri, R.'
'Quareni, S.'

_publ_section_title
;
 The crystal structures of nine K feldspars from the Adamello
 Massif (Northern Italy)
 Note: Sample CA1E
;
_journal_name_full 'Acta Crystallographica, Section B'
_journal_page_first 2699
_journal_page_last 2707
_journal_volume 34
_journal_year 1978
_chemical_compound_source 'Adamello Massif, Northern Italy'
_chemical_formula_sum 'Al1.01 K0.94 Na0.06 O8 Si2.99'
_chemical_name_mineral Microcline
_space_group_IT_number 2
_space_group_name_Hall '-C 1'
_space_group_name_H-M_alt 'C -1'
_symmetry_space_group_name_H-M 'C -1'
_cell_angle_alpha 90.56
_cell_angle_beta 115.93
_cell_angle_gamma 87.92
_cell_length_a 8.561
_cell_length_b 12.972
_cell_length_c 7.223
_cell_formula_units_Z 4
_cell_volume 720.894
_database_code_amcsd 0020539
_exptl_crystal_density_diffrn 2.555
_cod_data_source_file inputs/fixed/downloads/11/11142.cif
_cod_data_source_block 11142
_cod_original_formula_sum '(K.94 Na.06) (Al1.01 Si2.99) O8'
_cod_database_code 9017304

loop_
_space_group_symop_operation_xyz
x,y,z
1/2+x,1/2+y,z
-x,-y,-z
1/2-x,1/2-y,-z

loop_
_atom_site_label
_atom_site_fract_x
_atom_site_fract_y
_atom_site_fract_z
_atom_site_occupancy
K1 0.28232 0.99328 0.13640 0.94000
Na1 0.28232 0.99328 0.13640 0.06000
Al1 0.01002 0.18710 0.21754 0.90000
Si1 0.01002 0.18710 0.21754 0.10000
Al2 0.00959 0.81950 0.23165 0.05000
Si2 0.00959 0.81950 0.23165 0.95000
Al3 0.71020 0.11998 0.34043 0.03000
Si3 0.71020 0.11998 0.34043 0.97000
Al4 0.70518 0.88532 0.35005 0.03000
Si4 0.70518 0.88532 0.35005 0.97000
O1 0.00040 0.14450 0.98390 1.00000
O2 0.63450 0.00500 0.28620 1.00000
O3 0.82090 0.14670 0.22020 1.00000
O4 0.83080 0.85750 0.23960 1.00000
O5 0.03410 0.31880 0.25230 1.00000
O6 0.03710 0.69530 0.26900 1.00000
O7 0.19000 0.12340 0.40500 1.00000
O8 0.17630 0.87450 0.41130 1.00000

loop_
_cod_related_entry_id
_cod_related_entry_database
_cod_related_entry_code
1 AMCSD 0020539
